data_7150755
loop_
_publ_author_name
'Ben-Haida, Abderrazak'
'Colquhoun, Howard M.'
'Hodge, Philip'
'Raftery, James'
'White, Andrew J. P.'
'Williams, David J.'

_publ_section_title
;
 Macrocyclic aromatic polysulfones and sulfide-sulfones: synthesis and
 structural characterisation of molecular pentagons and rectangles
;
_journal_issue 24
_journal_name_full 'Organic &amp; Biomolecular Chemistry'
_journal_page_first 5229
_journal_page_last 5235
_journal_paper_doi 10.1039/b912193e
_journal_volume 7
_journal_year 2009
_chemical_formula_moiety 'C36 H24 O8 S4, C Cl2 O, 2(C H Cl3)'
_chemical_formula_sum 'C39 H26 Cl8 O9 S4'
_chemical_formula_weight 1050.44
_chemical_name_systematic
;
?
;
_space_group_IT_number 14
_symmetry_cell_setting monoclinic
_symmetry_space_group_name_Hall '-P 2yn'
_symmetry_space_group_name_H-M 'P 1 21/n 1'
_atom_sites_solution_hydrogens geom
_atom_sites_solution_primary direct
_atom_sites_solution_secondary difmap
_audit_creation_method SHELXL-97
_cell_angle_alpha 90.00
_cell_angle_beta 93.555(16)
_cell_angle_gamma 90.00
_cell_formula_units_Z 2
_cell_length_a 9.8261(19)
_cell_length_b 10.809(2)
_cell_length_c 20.350(4)
_cell_measurement_reflns_used 58
_cell_measurement_temperature 173(2)
_cell_measurement_theta_max 25.00
_cell_measurement_theta_min 4.01
_cell_volume 2157.2(7)
_computing_cell_refinement 'Siemens XSCANS'
_computing_data_collection 'Siemens XSCANS'
_computing_data_reduction 'Siemens SHELXTL'
_computing_molecular_graphics 'Bruker SHELXTL'
_computing_publication_material 'Bruker SHELXTL'
_computing_structure_refinement 'SHELXL-97 (Sheldrick, 1997)'
_computing_structure_solution 'SHELXS-97 (Sheldrick, 1990)'
_diffrn_ambient_temperature 173(2)
_diffrn_measured_fraction_theta_full 1.000
_diffrn_measured_fraction_theta_max 1.000
_diffrn_measurement_device_type 'Bruker P4/RA'
_diffrn_measurement_method '\w scans'
_diffrn_radiation_monochromator graphite
_diffrn_radiation_source 'rotating anode'
_diffrn_radiation_type CuK\a
_diffrn_radiation_wavelength 1.54178
_diffrn_reflns_av_R_equivalents 0.0459
_diffrn_reflns_av_sigmaI/netI 0.0354
_diffrn_reflns_limit_h_max 0
_diffrn_reflns_limit_h_min -11
_diffrn_reflns_limit_k_max 12
_diffrn_reflns_limit_k_min 0
_diffrn_reflns_limit_l_max 23
_diffrn_reflns_limit_l_min -23
_diffrn_reflns_number 3616
_diffrn_reflns_theta_full 61.99
_diffrn_reflns_theta_max 61.99
_diffrn_reflns_theta_min 4.35
_diffrn_standards_interval_count 97
_diffrn_standards_number 3
_exptl_absorpt_coefficient_mu 7.052
_exptl_absorpt_correction_T_max 0.2821
_exptl_absorpt_correction_T_min 0.0833
_exptl_absorpt_correction_type empirical
_exptl_absorpt_process_details
;
Bruker XPREP, version 5.1/NT
Ellipsoidal absorption correction using psi-scans
;
_exptl_crystal_colour Colourless
_exptl_crystal_density_diffrn 1.617
_exptl_crystal_density_method 'not measured'
_exptl_crystal_description prisms
_exptl_crystal_F_000 1064
_exptl_crystal_size_max 0.87
_exptl_crystal_size_mid 0.77
_exptl_crystal_size_min 0.09
_platon_squeeze_details
;
SQUEEZE suggests 308e/cell. Before SQUEEZE, solvent looked like COCl2
inside the macrocycle and 2CHCl3 outside (per macrocycle).
COCl2 = 48e, CHCl3 = 58e. 308e/cell = 154e/macrocycle. This is close
to COCl2.2CHCl3 (48+58+58=164e) so this was considered to be the
solvent present.

asu thus C1.5 H O0.5 Cl4 low, so UNIT C6 H4 O2 Cl16 low,
i.e. C72 H48 O16 S8 Cl0
;
_refine_diff_density_max 0.420
_refine_diff_density_min -0.311
_refine_diff_density_rms 0.124
_refine_ls_extinction_coef 0.0016(3)
_refine_ls_extinction_expression Fc^*^=kFc[1+0.001xFc^2^\l^3^/sin(2\q)]^-1/4^
_refine_ls_extinction_method SHELXL
_refine_ls_goodness_of_fit_ref 1.057
_refine_ls_hydrogen_treatment constr
_refine_ls_matrix_type full
_refine_ls_number_parameters 218
_refine_ls_number_reflns 3397
_refine_ls_number_restraints 0
_refine_ls_restrained_S_all 1.057
_refine_ls_R_factor_all 0.0615
_refine_ls_R_factor_gt 0.0540
_refine_ls_shift/su_max 0.000
_refine_ls_shift/su_mean 0.000
_refine_ls_structure_factor_coef Fsqd
_refine_ls_weighting_details 'calc w=1/[\s^2^(Fo^2^)+(0.1030P)^2^+0.0000P] where P=(Fo^2^+2Fc^2^)/3'
_refine_ls_weighting_scheme calc
_refine_ls_wR_factor_gt 0.1470
_refine_ls_wR_factor_ref 0.1512
_reflns_number_gt 2739
_reflns_number_total 3397
_reflns_threshold_expression >2sigma(I)
_cod_data_source_file b912193e.txt
_cod_data_source_block Compound_3
_cod_depositor_comments
;
The following automatic conversions were performed:
'_symmetry_cell_setting' value 'Monoclinic' changed to 'monoclinic'
according to '/home/saulius/struct/CIF-dictionaries/cif_core.dic'
dictionary named 'cif_core.dic' version 2.4.1 from
2010-06-29.

'_exptl_absorpt_correction_type' value 'Empirical' changed to
'empirical' according to
'/home/saulius/struct/CIF-dictionaries/cif_core.dic' dictionary named
'cif_core.dic' version 2.4.1 from 2010-06-29.

Automatic conversion script
Id: cif_fix_enum 1527 2010-12-29 10:47:43Z saulius 
;
_cod_original_sg_symbol_H-M P2(1)/n
_cod_database_code 7150755

loop_
_symmetry_equiv_pos_as_xyz
'x, y, z'
'-x+1/2, y+1/2, -z+1/2'
'-x, -y, -z'
'x-1/2, -y-1/2, z-1/2'

loop_
_atom_site_label
_atom_site_type_symbol
_atom_site_fract_x
_atom_site_fract_y
_atom_site_fract_z
_atom_site_U_iso_or_equiv
_atom_site_adp_type
_atom_site_occupancy
_atom_site_symmetry_multiplicity
_atom_site_calc_flag
_atom_site_refinement_flags
_atom_site_disorder_assembly
_atom_site_disorder_group
S1 S 0.94172(7) 0.27850(6) -0.16234(3) 0.0397(2) Uani 1 1 d . . .
O11 O 1.0626(2) 0.2293(2) -0.12910(10) 0.0479(5) Uani 1 1 d . . .
O12 O 0.9123(2) 0.2519(2) -0.23097(10) 0.0483(5) Uani 1 1 d . . .
S2 S 0.09305(7) 0.14655(7) 0.12215(3) 0.0405(2) Uani 1 1 d . . .
O21 O -0.0242(2) 0.1022(2) 0.08283(10) 0.0474(5) Uani 1 1 d . . .
O22 O 0.1279(2) 0.0894(2) 0.18521(10) 0.0495(5) Uani 1 1 d . . .
C1 C 0.7987(3) 0.2350(3) -0.11846(14) 0.0407(6) Uani 1 1 d . . .
C2 C 0.6674(3) 0.2553(3) -0.14510(14) 0.0461(7) Uani 1 1 d . . .
H2A H 0.6523 0.2866 -0.1886 0.055 Uiso 1 1 calc R . .
C3 C 0.5597(3) 0.2297(3) -0.10774(14) 0.0463(7) Uani 1 1 d . . .
H3A H 0.4697 0.2442 -0.1259 0.056 Uiso 1 1 calc R . .
C4 C 0.5780(3) 0.1829(3) -0.04370(14) 0.0390(6) Uani 1 1 d . . .
C5 C 0.7115(3) 0.1611(3) -0.01831(14) 0.0432(6) Uani 1 1 d . . .
H5A H 0.7269 0.1280 0.0247 0.052 Uiso 1 1 calc R . .
C6 C 0.8212(3) 0.1874(3) -0.05538(14) 0.0423(6) Uani 1 1 d . . .
H6A H 0.9116 0.1730 -0.0377 0.051 Uiso 1 1 calc R . .
C7 C 0.4609(3) 0.1627(2) -0.00283(13) 0.0382(6) Uani 1 1 d . . .
C8 C 0.3292(3) 0.1482(3) -0.03149(14) 0.0461(7) Uani 1 1 d . . .
H8A H 0.3158 0.1443 -0.0781 0.055 Uiso 1 1 calc R . .
C9 C 0.2175(3) 0.1394(3) 0.00645(15) 0.0447(7) Uani 1 1 d . . .
H9A H 0.1283 0.1305 -0.0138 0.054 Uiso 1 1 calc R . .
C10 C 0.2373(3) 0.1436(3) 0.07421(14) 0.0410(6) Uani 1 1 d . . .
C11 C 0.3673(3) 0.1531(3) 0.10498(14) 0.0454(7) Uani 1 1 d . . .
H11A H 0.3804 0.1524 0.1516 0.054 Uiso 1 1 calc R . .
C12 C 0.4754(3) 0.1636(3) 0.06644(14) 0.0460(7) Uani 1 1 d . . .
H12A H 0.5642 0.1718 0.0872 0.055 Uiso 1 1 calc R . .
C13 C 0.0725(3) 0.3077(3) 0.13534(13) 0.0401(6) Uani 1 1 d . . .
C14 C -0.0191(3) 0.3765(3) 0.09482(15) 0.0467(7) Uani 1 1 d . . .
H14A H -0.0765 0.3369 0.0619 0.056 Uiso 1 1 calc R . .
C15 C -0.0251(3) 0.5038(3) 0.10344(15) 0.0458(7) Uani 1 1 d . . .
H15A H -0.0851 0.5528 0.0759 0.055 Uiso 1 1 calc R . .
C16 C 0.0579(3) 0.5586(3) 0.15288(12) 0.0386(6) Uani 1 1 d . . .
C17 C 0.1461(3) 0.4892(3) 0.19411(14) 0.0466(7) Uani 1 1 d . . .
H17A H 0.2005 0.5284 0.2283 0.056 Uiso 1 1 calc R . .
C18 C 0.1542(3) 0.3634(3) 0.18516(14) 0.0450(7) Uani 1 1 d . . .
H18A H 0.2150 0.3150 0.2127 0.054 Uiso 1 1 calc R . .

loop_
_atom_site_aniso_label
_atom_site_aniso_U_11
_atom_site_aniso_U_22
_atom_site_aniso_U_33
_atom_site_aniso_U_23
_atom_site_aniso_U_13
_atom_site_aniso_U_12
S1 0.0431(4) 0.0454(4) 0.0304(4) -0.0026(3) 0.0009(2) 0.0013(3)
O11 0.0465(11) 0.0529(12) 0.0438(11) 0.0011(9) -0.0007(9) 0.0037(9)
O12 0.0546(11) 0.0574(12) 0.0327(10) -0.0084(9) 0.0009(8) 0.0010(9)
S2 0.0434(4) 0.0434(4) 0.0346(4) 0.0051(3) 0.0015(3) 0.0003(2)
O21 0.0492(10) 0.0474(11) 0.0451(11) 0.0021(9) -0.0006(8) -0.0027(9)
O22 0.0527(11) 0.0550(12) 0.0405(11) 0.0124(9) 0.0006(8) 0.0021(9)
C1 0.0440(14) 0.0428(14) 0.0350(13) -0.0042(11) -0.0012(11) 0.0008(11)
C2 0.0456(14) 0.0602(18) 0.0318(14) 0.0033(12) -0.0030(11) 0.0000(13)
C3 0.0461(15) 0.0572(18) 0.0350(14) -0.0022(12) -0.0030(11) 0.0034(12)
C4 0.0451(14) 0.0342(13) 0.0370(14) -0.0027(10) -0.0023(11) -0.0004(10)
C5 0.0488(14) 0.0430(14) 0.0371(14) -0.0004(11) -0.0022(11) 0.0039(11)
C6 0.0418(13) 0.0459(15) 0.0388(15) -0.0002(12) -0.0009(11) 0.0049(11)
C7 0.0472(14) 0.0343(13) 0.0327(13) -0.0015(10) 0.0006(11) 0.0028(11)
C8 0.0501(15) 0.0543(17) 0.0337(14) -0.0038(12) 0.0001(11) -0.0005(12)
C9 0.0419(14) 0.0540(17) 0.0374(15) -0.0007(12) -0.0029(11) -0.0015(12)
C10 0.0463(14) 0.0403(14) 0.0365(14) 0.0016(11) 0.0029(11) 0.0021(11)
C11 0.0503(15) 0.0533(17) 0.0321(14) 0.0005(12) -0.0023(11) -0.0004(12)
C12 0.0431(14) 0.0582(17) 0.0354(15) 0.0024(13) -0.0065(11) 0.0036(12)
C13 0.0433(13) 0.0458(15) 0.0312(13) 0.0033(11) 0.0025(10) 0.0045(11)
C14 0.0513(15) 0.0469(16) 0.0401(15) -0.0016(12) -0.0109(12) 0.0008(12)
C15 0.0478(15) 0.0478(16) 0.0403(15) 0.0019(12) -0.0093(12) 0.0039(12)
C16 0.0403(12) 0.0467(15) 0.0289(12) 0.0003(11) 0.0029(10) 0.0009(11)
C17 0.0550(16) 0.0534(17) 0.0300(13) -0.0016(12) -0.0092(12) -0.0005(13)
C18 0.0496(15) 0.0508(17) 0.0338(14) 0.0028(12) -0.0046(11) 0.0036(12)

loop_
_atom_type_symbol
_atom_type_description
_atom_type_scat_dispersion_real
_atom_type_scat_dispersion_imag
_atom_type_scat_source
C C 0.0181 0.0091 'International Tables Vol C Tables 4.2.6.8 and 6.1.1.4'
H H 0.0000 0.0000 'International Tables Vol C Tables 4.2.6.8 and 6.1.1.4'
O O 0.0492 0.0322 'International Tables Vol C Tables 4.2.6.8 and 6.1.1.4'
S S 0.3331 0.5567 'International Tables Vol C Tables 4.2.6.8 and 6.1.1.4'
Cl Cl 0.3639 0.7018 'International Tables Vol C Tables 4.2.6.8 and 6.1.1.4'

loop_
_geom_angle_atom_site_label_1
_geom_angle_atom_site_label_2
_geom_angle_atom_site_label_3
_geom_angle
_geom_angle_site_symmetry_1
_geom_angle_site_symmetry_3
_geom_angle_publ_flag
O11 S1 O12 119.68(13) . . ?
O11 S1 C16 108.77(13) . 3_665 ?
O12 S1 C16 107.65(13) . 3_665 ?
O11 S1 C1 108.88(13) . . ?
O12 S1 C1 108.57(13) . . ?
C16 S1 C1 101.83(13) 3_665 . ?
O21 S2 O22 119.17(13) . . ?
O21 S2 C10 109.11(13) . . ?
O22 S2 C10 109.14(13) . . ?
O21 S2 C13 108.37(13) . . ?
O22 S2 C13 107.91(13) . . ?
C10 S2 C13 101.73(13) . . ?
C2 C1 C6 120.8(3) . . ?
C2 C1 S1 120.5(2) . . ?
C6 C1 S1 118.5(2) . . ?
C3 C2 C1 118.9(3) . . ?
C2 C3 C4 122.1(3) . . ?
C3 C4 C5 117.9(3) . . ?
C3 C4 C7 121.2(2) . . ?
C5 C4 C7 120.8(3) . . ?
C6 C5 C4 120.6(3) . . ?
C5 C6 C1 119.7(3) . . ?
C8 C7 C12 116.9(3) . . ?
C8 C7 C4 121.1(3) . . ?
C12 C7 C4 121.9(3) . . ?
C9 C8 C7 121.5(3) . . ?
C10 C9 C8 119.2(3) . . ?
C9 C10 C11 121.4(3) . . ?
C9 C10 S2 118.9(2) . . ?
C11 C10 S2 119.7(2) . . ?
C12 C11 C10 118.3(3) . . ?
C11 C12 C7 122.8(3) . . ?
C18 C13 C14 121.4(3) . . ?
C18 C13 S2 118.0(2) . . ?
C14 C13 S2 120.5(2) . . ?
C15 C14 C13 118.9(3) . . ?
C16 C15 C14 119.1(3) . . ?
C15 C16 C17 121.7(3) . . ?
C15 C16 S1 120.0(2) . 3_665 ?
C17 C16 S1 118.3(2) . 3_665 ?
C18 C17 C16 119.5(3) . . ?
C17 C18 C13 119.3(3) . . ?

loop_
_geom_bond_atom_site_label_1
_geom_bond_atom_site_label_2
_geom_bond_distance
_geom_bond_site_symmetry_2
_geom_bond_publ_flag
S1 O11 1.433(2) . ?
S1 O12 1.438(2) . ?
S1 C16 1.771(3) 3_665 ?
S1 C1 1.775(3) . ?
S2 O21 1.443(2) . ?
S2 O22 1.446(2) . ?
S2 C10 1.770(3) . ?
S2 C13 1.776(3) . ?
C1 C2 1.386(4) . ?
C1 C6 1.388(4) . ?
C2 C3 1.368(5) . ?
C3 C4 1.399(4) . ?
C4 C5 1.400(4) . ?
C4 C7 1.477(4) . ?
C5 C6 1.383(4) . ?
C7 C8 1.395(4) . ?
C7 C12 1.408(4) . ?
C8 C9 1.384(4) . ?
C9 C10 1.381(4) . ?
C10 C11 1.391(4) . ?
C11 C12 1.364(4) . ?
C13 C18 1.391(4) . ?
C13 C14 1.397(4) . ?
C14 C15 1.389(5) . ?
C15 C16 1.388(4) . ?
C16 C17 1.388(4) . ?
C16 S1 1.771(3) 3_665 ?
C17 C18 1.376(5) . ?

loop_
_platon_squeeze_void_nr
_platon_squeeze_void_average_x
_platon_squeeze_void_average_y
_platon_squeeze_void_average_z
_platon_squeeze_void_volume
_platon_squeeze_void_count_electrons
_platon_squeeze_void_content
1 -0.112 0.042 0.388 760 308 ' '
